data_7224130
loop_
_publ_author_name
'Pal, Sanchari'
'Pal, Tapan K.'
'Bharadwaj, Parimal K.'

_publ_section_title
;
 Solvothermal synthesis of coordination polymers at different temperatures
 and their luminescence studies
;
_journal_issue 10
_journal_name_full CrystEngComm
_journal_page_first 1825
_journal_paper_doi 10.1039/C5CE02540K
_journal_volume 18
_journal_year 2016
_chemical_formula_moiety 'C27 H20 Co N2 O6'
_chemical_formula_sum 'C27 H20 Co N2 O6'
_chemical_formula_weight 527.38
_chemical_name_systematic
;
 ?
;
_space_group_IT_number 12
_symmetry_cell_setting monoclinic
_symmetry_space_group_name_Hall '-C 2y'
_symmetry_space_group_name_H-M 'C 1 2/m 1'
_atom_sites_solution_hydrogens geom
_atom_sites_solution_primary direct
_atom_sites_solution_secondary difmap
_audit_creation_method SHELXL-97
_audit_update_record
;
2015-11-19 deposited with the CCDC.
2016-02-03 downloaded from the CCDC.
;
_cell_angle_alpha 90.00
_cell_angle_beta 107.415(3)
_cell_angle_gamma 90.00
_cell_formula_units_Z 4
_cell_length_a 9.5536(11)
_cell_length_b 28.335(4)
_cell_length_c 10.1074(12)
_cell_measurement_reflns_used 999
_cell_measurement_temperature 100(2)
_cell_measurement_theta_max 25.50
_cell_measurement_theta_min 2.55
_cell_volume 2610.7(6)
_computing_structure_refinement 'SHELXL-97 (Sheldrick, 1997)'
_diffrn_ambient_temperature 100(2)
_diffrn_measured_fraction_theta_full 0.998
_diffrn_measured_fraction_theta_max 0.998
_diffrn_measurement_device_type 'BRUKER SMART APEX'
_diffrn_measurement_method /w-scans
_diffrn_radiation_monochromator graphite
_diffrn_radiation_source 'fine-focus sealed tube'
_diffrn_radiation_type MoK\a
_diffrn_radiation_wavelength 0.71073
_diffrn_reflns_av_R_equivalents 0.0357
_diffrn_reflns_av_sigmaI/netI 0.0209
_diffrn_reflns_limit_h_max 11
_diffrn_reflns_limit_h_min -11
_diffrn_reflns_limit_k_max 34
_diffrn_reflns_limit_k_min -34
_diffrn_reflns_limit_l_max 12
_diffrn_reflns_limit_l_min -12
_diffrn_reflns_number 16311
_diffrn_reflns_theta_full 25.50
_diffrn_reflns_theta_max 25.50
_diffrn_reflns_theta_min 2.55
_exptl_absorpt_coefficient_mu 0.700
_exptl_absorpt_correction_T_max 0.7457
_exptl_absorpt_correction_T_min 0.6489
_exptl_absorpt_correction_type empirical
_exptl_absorpt_process_details sadabs
_exptl_crystal_colour pink
_exptl_crystal_density_diffrn 1.342
_exptl_crystal_density_method 'not measured'
_exptl_crystal_description block
_exptl_crystal_F_000 1084
_exptl_crystal_size_max 0.14
_exptl_crystal_size_mid 0.12
_exptl_crystal_size_min 0.10
_platon_squeeze_details ' ?'
_refine_diff_density_max 2.293
_refine_diff_density_min -0.955
_refine_diff_density_rms 0.083
_refine_ls_extinction_method none
_refine_ls_goodness_of_fit_ref 1.051
_refine_ls_hydrogen_treatment mixed
_refine_ls_matrix_type full
_refine_ls_number_parameters 172
_refine_ls_number_reflns 2481
_refine_ls_number_restraints 12
_refine_ls_restrained_S_all 1.197
_refine_ls_R_factor_all 0.0539
_refine_ls_R_factor_gt 0.0500
_refine_ls_shift/su_max 0.000
_refine_ls_shift/su_mean 0.000
_refine_ls_structure_factor_coef Fsqd
_refine_ls_weighting_details 'calc w=1/[\s^2^(Fo^2^)+(0.0809P)^2^+5.8539P] where P=(Fo^2^+2Fc^2^)/3'
_refine_ls_weighting_scheme calc
_refine_ls_wR_factor_gt 0.1346
_refine_ls_wR_factor_ref 0.1377
_reflns_number_gt 2280
_reflns_number_total 2481
_reflns_threshold_expression >2sigma(I)
_cod_data_source_file c5ce02540k2.cif
_cod_data_source_block 5
_cod_depositor_comments 'Adding full bibliography for 7224126--7224131.cif.'
_cod_original_cell_volume 2610.7(5)
_cod_original_sg_symbol_H-M C2/m
_cod_database_code 7224130

loop_
_symmetry_equiv_pos_as_xyz
'x, y, z'
'-x, y, -z'
'x+1/2, y+1/2, z'
'-x+1/2, y+1/2, -z'
'-x, -y, -z'
'x, -y, z'
'-x+1/2, -y+1/2, -z'
'x+1/2, -y+1/2, z'

loop_
_atom_site_label
_atom_site_type_symbol
_atom_site_fract_x
_atom_site_fract_y
_atom_site_fract_z
_atom_site_U_iso_or_equiv
_atom_site_adp_type
_atom_site_occupancy
_atom_site_symmetry_multiplicity
_atom_site_calc_flag
_atom_site_refinement_flags
C1A C 0.3333(4) 0.43417(11) 0.3571(3) 0.0363(7) Uani 1 1 d .
C1B C 0.8522(7) 0.5000 0.3261(8) 0.112(4) Uani 1 2 d S
H13 H 0.8951 0.5000 0.4217 0.135 Uiso 1 2 calc SR
C2A C 0.2484(4) 0.39340(12) 0.2794(3) 0.0381(7) Uani 1 1 d .
C2B C 0.9438(11) 0.5000 0.2418(14) 0.156(6) Uani 1 2 d SD
H16 H 1.0448 0.5000 0.2833 0.187 Uiso 1 2 calc SR
C3A C 0.2593(4) 0.38172(14) 0.1499(4) 0.0488(9) Uani 1 1 d .
H8 H 0.3147 0.4005 0.1089 0.059 Uiso 1 1 calc R
C3B C 0.8920(10) 0.5000 0.1032(10) 0.084(3) Uani 1 2 d SDU
C4A C 0.1885(4) 0.34252(14) 0.0815(4) 0.0495(9) Uani 1 1 d .
H10 H 0.1943 0.3358 -0.0068 0.059 Uiso 1 1 calc R
C4B C 0.7461(13) 0.5000 0.0566(9) 0.137(5) Uani 1 2 d S
H15 H 0.7002 0.5000 -0.0386 0.164 Uiso 1 2 calc SR
C5A C 0.1091(4) 0.31280(12) 0.1402(4) 0.0412(8) Uani 1 1 d .
C5B C 0.6596(9) 0.5000 0.1472(7) 0.121(4) Uani 1 2 d S
H14 H 0.5582 0.5000 0.1084 0.145 Uiso 1 2 calc SR
C6A C 0.0976(5) 0.32486(15) 0.2699(4) 0.0557(10) Uani 1 1 d .
H9 H 0.0436 0.3058 0.3115 0.067 Uiso 1 1 calc R
C7A C 0.1658(5) 0.36506(14) 0.3381(4) 0.0519(10) Uani 1 1 d .
H4 H 0.1556 0.3729 0.4241 0.062 Uiso 1 1 calc R
C8A C 0.0463(4) 0.26848(12) 0.0682(4) 0.0418(8) Uani 1 1 d .
C9A C 0.0897(4) 0.22531(12) 0.1348(4) 0.0480(9) Uani 1 1 d .
H7 H 0.1501 0.2252 0.2260 0.058 Uiso 1 1 calc R
C10A C 0.0454(4) 0.18282(12) 0.0688(4) 0.0457(9) Uani 1 1 d .
C11A C 0.1650(6) 0.13758(18) 0.2686(5) 0.0852(18) Uani 1 1 d .
H11A H 0.1872 0.1053 0.2960 0.128 Uiso 1 1 calc R
H11B H 0.1068 0.1511 0.3217 0.128 Uiso 1 1 calc R
H11C H 0.2546 0.1551 0.2850 0.128 Uiso 1 1 calc R
N1 N 0.7110(4) 0.5000 0.2786(4) 0.0366(9) Uani 1 2 d S
N2 N 1.0173(11) 0.5000 0.0531(9) 0.131(3) Uiso 1 2 d SDU
O1 O 0.4342(3) 0.45069(9) 0.3140(3) 0.0461(6) Uani 1 1 d .
O2 O 0.3012(3) 0.44904(9) 0.4621(3) 0.0441(6) Uani 1 1 d .
O3 O 0.0857(3) 0.13939(9) 0.1256(3) 0.0601(8) Uani 1 1 d .
Co1 Co 0.58211(6) 0.5000 0.41128(5) 0.0265(2) Uani 1 2 d S

loop_
_atom_site_aniso_label
_atom_site_aniso_U_11
_atom_site_aniso_U_22
_atom_site_aniso_U_33
_atom_site_aniso_U_23
_atom_site_aniso_U_13
_atom_site_aniso_U_12
C1A 0.0336(16) 0.0336(16) 0.0384(17) -0.0040(14) 0.0057(14) -0.0006(13)
C1B 0.039(4) 0.245(12) 0.064(4) 0.000 0.032(3) 0.000
C2A 0.0366(17) 0.0365(17) 0.0379(17) -0.0062(14) 0.0061(14) -0.0029(14)
C2B 0.067(6) 0.266(16) 0.171(12) 0.000 0.093(7) 0.000
C3A 0.052(2) 0.050(2) 0.048(2) -0.0093(17) 0.0197(18) -0.0161(17)
C3B 0.115(7) 0.070(4) 0.113(6) 0.000 0.105(6) 0.000
C4A 0.054(2) 0.053(2) 0.043(2) -0.0137(17) 0.0170(17) -0.0129(18)
C4B 0.134(9) 0.253(14) 0.049(4) 0.000 0.066(6) 0.000
C5A 0.0431(19) 0.0318(17) 0.0415(18) 0.0001(14) 0.0017(15) -0.0012(14)
C5B 0.055(4) 0.278(14) 0.041(4) 0.000 0.030(3) 0.000
C6A 0.074(3) 0.049(2) 0.047(2) -0.0041(17) 0.022(2) -0.023(2)
C7A 0.065(3) 0.052(2) 0.0405(19) -0.0093(17) 0.0187(18) -0.0168(19)
C8A 0.0457(19) 0.0331(17) 0.0400(18) 0.0003(14) 0.0029(15) -0.0012(14)
C9A 0.054(2) 0.0379(19) 0.0432(19) 0.0034(15) 0.0000(17) -0.0023(16)
C10A 0.048(2) 0.0305(17) 0.054(2) 0.0061(15) 0.0070(16) 0.0007(15)
C11A 0.101(4) 0.053(3) 0.076(3) 0.029(2) -0.012(3) -0.007(3)
N1 0.035(2) 0.042(2) 0.037(2) 0.000 0.0186(17) 0.000
O1 0.0426(13) 0.0457(14) 0.0525(15) -0.0159(11) 0.0180(12) -0.0145(11)
O2 0.0487(14) 0.0418(13) 0.0426(13) -0.0128(11) 0.0151(11) -0.0106(11)
O3 0.0726(19) 0.0335(14) 0.0643(18) 0.0110(12) 0.0053(15) 0.0023(13)
Co1 0.0272(3) 0.0294(3) 0.0264(3) 0.000 0.0131(2) 0.000

loop_
_atom_type_symbol
_atom_type_description
_atom_type_scat_dispersion_real
_atom_type_scat_dispersion_imag
_atom_type_scat_source
C C 0.0033 0.0016 'International Tables Vol C Tables 4.2.6.8 and 6.1.1.4'
H H 0.0000 0.0000 'International Tables Vol C Tables 4.2.6.8 and 6.1.1.4'
N N 0.0061 0.0033 'International Tables Vol C Tables 4.2.6.8 and 6.1.1.4'
O O 0.0106 0.0060 'International Tables Vol C Tables 4.2.6.8 and 6.1.1.4'
Co Co 0.3494 0.9721 'International Tables Vol C Tables 4.2.6.8 and 6.1.1.4'

loop_
_geom_angle_atom_site_label_1
_geom_angle_atom_site_label_2
_geom_angle_atom_site_label_3
_geom_angle
_geom_angle_site_symmetry_1
_geom_angle_site_symmetry_3
O2 C1A O1 124.8(3) . .
O2 C1A C2A 118.1(3) . .
O1 C1A C2A 117.2(3) . .
N1 C1B C2B 123.5(9) . .
N1 C1B H13 118.3 . .
C2B C1B H13 118.3 . .
C7A C2A C3A 118.8(3) . .
C7A C2A C1A 121.0(3) . .
C3A C2A C1A 120.0(3) . .
C3B C2B C1B 122.5(9) . .
C3B C2B H16 118.7 . .
C1B C2B H16 118.7 . .
C4A C3A C2A 120.3(3) . .
C4A C3A H8 119.9 . .
C2A C3A H8 119.9 . .
C4B C3B C2B 113.0(6) . .
C4B C3B N2 140.5(9) . .
C2B C3B N2 106.5(9) . .
C3A C4A C5A 121.9(4) . .
C3A C4A H10 119.1 . .
C5A C4A H10 119.1 . .
C3B C4B C5B 121.8(8) . .
C3B C4B H15 119.1 . .
C5B C4B H15 119.1 . .
C4A C5A C6A 117.6(3) . .
C4A C5A C8A 119.9(3) . .
C6A C5A C8A 122.4(3) . .
N1 C5B C4B 124.2(8) . .
N1 C5B H14 117.9 . .
C4B C5B H14 117.9 . .
C7A C6A C5A 120.8(4) . .
C7A C6A H9 119.6 . .
C5A C6A H9 119.6 . .
C2A C7A C6A 120.6(4) . .
C2A C7A H4 119.7 . .
C6A C7A H4 119.7 . .
C8A C8A C9A 118.9(2) 2 .
C8A C8A C5A 121.79(19) 2 .
C9A C8A C5A 119.1(3) . .
C10A C9A C8A 121.8(3) . .
C10A C9A H7 119.1 . .
C8A C9A H7 119.1 . .
O3 C10A C9A 125.2(3) . .
O3 C10A C10A 115.5(2) . 2
C9A C10A C10A 119.3(2) . 2
O3 C11A H11A 109.5 . .
O3 C11A H11B 109.5 . .
H11A C11A H11B 109.5 . .
O3 C11A H11C 109.5 . .
H11A C11A H11C 109.5 . .
H11B C11A H11C 109.5 . .
C5B N1 C1B 115.0(5) . .
C5B N1 Co1 123.9(4) . .
C1B N1 Co1 121.1(4) . .
N2 N2 C3B 109.2(13) 5_765 .
C1A O1 Co1 125.7(2) . .
C1A O2 Co1 122.9(2) . 5_666
C10A O3 C11A 117.3(3) . .
O1 Co1 O1 87.49(16) . 6_565
O1 Co1 O2 89.26(12) . 2_656
O1 Co1 O2 166.34(10) 6_565 2_656
O1 Co1 O2 166.34(10) . 5_666
O1 Co1 O2 89.26(12) 6_565 5_666
O2 Co1 O2 90.79(15) 2_656 5_666
O1 Co1 N1 98.58(11) . .
O1 Co1 N1 98.58(11) 6_565 .
O2 Co1 N1 95.02(11) 2_656 .
O2 Co1 N1 95.02(11) 5_666 .
O1 Co1 Co1 82.14(7) . 5_666
O1 Co1 Co1 82.14(7) 6_565 5_666
O2 Co1 Co1 84.27(7) 2_656 5_666
O2 Co1 Co1 84.27(7) 5_666 5_666
N1 Co1 Co1 178.98(12) . 5_666

loop_
_geom_bond_atom_site_label_1
_geom_bond_atom_site_label_2
_geom_bond_distance
_geom_bond_site_symmetry_2
C1A O2 1.261(4) .
C1A O1 1.262(4) .
C1A C2A 1.492(4) .
C1B N1 1.290(8) .
C1B C2B 1.392(10) .
C1B H13 0.9300 .
C2A C7A 1.378(5) .
C2A C3A 1.385(5) .
C2B C3B 1.339(15) .
C2B H16 0.9300 .
C3A C4A 1.374(5) .
C3A H8 0.9300 .
C3B C4B 1.331(14) .
C3B N2 1.433(9) .
C4A C5A 1.381(5) .
C4A H10 0.9300 .
C4B C5B 1.405(10) .
C4B H15 0.9300 .
C5A C6A 1.391(5) .
C5A C8A 1.485(5) .
C5B N1 1.271(8) .
C5B H14 0.9300 .
C6A C7A 1.389(5) .
C6A H9 0.9300 .
C7A H4 0.9300 .
C8A C8A 1.398(7) 2
C8A C9A 1.398(5) .
C9A C10A 1.380(5) .
C9A H7 0.9300 .
C10A O3 1.364(4) .
C10A C10A 1.402(8) 2
C11A O3 1.418(6) .
C11A H11A 0.9600 .
C11A H11B 0.9600 .
C11A H11C 0.9600 .
N1 Co1 2.074(4) .
N2 N2 1.024(17) 5_765
O1 Co1 2.021(2) .
O2 Co1 2.028(2) 5_666
Co1 O1 2.021(2) 6_565
Co1 O2 2.028(2) 2_656
Co1 O2 2.028(2) 5_666
Co1 Co1 2.7135(10) 5_666

loop_
_platon_squeeze_void_nr
_platon_squeeze_void_average_x
_platon_squeeze_void_average_y
_platon_squeeze_void_average_z
_platon_squeeze_void_volume
_platon_squeeze_void_count_electrons
1 -0.024 0.250 0.500 141.1 15.9
2 -0.045 0.750 0.500 141.1 15.9
